data_1515721
loop_
_publ_author_name
'Mondal, Barnali'
'Captain, Burjor'
'Ramamurthy, V.'

_publ_section_title
;
 Photodimerization of HCl salts of azastilbenes in the solid state.
;
_journal_issue 6
_journal_name_full
'Photochemical &amp; photobiological sciences : Official journal of the European Photochemistry Association and the European Society for Photobiology'
_journal_page_first 891
_journal_page_last 894
_journal_paper_doi 10.1039/c1pp05070b
_journal_volume 10
_journal_year 2011
_chemical_formula_sum 'C13 H17 Cl F N O2.5'
_chemical_formula_weight 281.73
_chemical_name_systematic
;
?
;
_space_group_IT_number 14
_symmetry_cell_setting monoclinic
_symmetry_space_group_name_Hall '-P 2ybc'
_symmetry_space_group_name_H-M 'P 1 21/c 1'
_atom_sites_solution_hydrogens geom
_atom_sites_solution_primary direct
_atom_sites_solution_secondary difmap
_audit_creation_method SHELXL-97
_cell_angle_alpha 90.00
_cell_angle_beta 98.4170(10)
_cell_angle_gamma 90.00
_cell_formula_units_Z 4
_cell_length_a 7.0809(4)
_cell_length_b 9.6992(6)
_cell_length_c 22.3919(14)
_cell_measurement_reflns_used 4199
_cell_measurement_temperature 296(2)
_cell_measurement_theta_max 24.74
_cell_measurement_theta_min 2.29
_cell_volume 1521.29(16)
_computing_cell_refinement 'SAINT+ V7.46A (Bruker, 2007)'
_computing_data_collection 'APEX2 v2.2-0 (Bruker, 2007)'
_computing_data_reduction 'SAINT+ V7.46A (Bruker, 2007)'
_computing_molecular_graphics 'XSHELL v4.02 (Bruker, 2000)'
_computing_publication_material 'XCIF v6.12 (Bruker, 2001)'
_computing_structure_refinement 'SHELXL-97 (Sheldrick, 2008)'
_computing_structure_solution 'SHELXS-97 (Sheldrick, 2008)'
_diffrn_ambient_temperature 296(2)
_diffrn_measured_fraction_theta_full 1.000
_diffrn_measured_fraction_theta_max 1.000
_diffrn_measurement_device_type 'Bruker SMART APEX2 CCD diffractometer'
_diffrn_measurement_method 'omega scans'
_diffrn_radiation_monochromator graphite
_diffrn_radiation_source 'fine-focus sealed tube'
_diffrn_radiation_type MoK\a
_diffrn_radiation_wavelength 0.71073
_diffrn_reflns_av_R_equivalents 0.0328
_diffrn_reflns_av_sigmaI/netI 0.0262
_diffrn_reflns_limit_h_max 8
_diffrn_reflns_limit_h_min -8
_diffrn_reflns_limit_k_max 11
_diffrn_reflns_limit_k_min -11
_diffrn_reflns_limit_l_max 26
_diffrn_reflns_limit_l_min -26
_diffrn_reflns_number 11738
_diffrn_reflns_theta_full 25.00
_diffrn_reflns_theta_max 25.00
_diffrn_reflns_theta_min 1.84
_exptl_absorpt_coefficient_mu 0.260
_exptl_absorpt_correction_T_max 0.9845
_exptl_absorpt_correction_T_min 0.8765
_exptl_absorpt_correction_type multi-scan
_exptl_absorpt_process_details '(SADABS 2007/4 Bruker)'
_exptl_crystal_colour colourless
_exptl_crystal_density_diffrn 1.230
_exptl_crystal_density_method 'not measured'
_exptl_crystal_description Block
_exptl_crystal_F_000 592
_exptl_crystal_size_max 0.52
_exptl_crystal_size_mid 0.34
_exptl_crystal_size_min 0.06
_refine_diff_density_max 1.267
_refine_diff_density_min -0.348
_refine_diff_density_rms 0.107
_refine_ls_extinction_coef 0.020(12)
_refine_ls_extinction_expression Fc^*^=kFc[1+0.001xFc^2^\l^3^/sin(2\q)]^-1/4^
_refine_ls_extinction_method SHELXL
_refine_ls_goodness_of_fit_ref 1.717
_refine_ls_hydrogen_treatment mixed
_refine_ls_matrix_type full
_refine_ls_number_parameters 212
_refine_ls_number_reflns 2687
_refine_ls_number_restraints 9
_refine_ls_restrained_S_all 1.738
_refine_ls_R_factor_all 0.1220
_refine_ls_R_factor_gt 0.1094
_refine_ls_shift/su_max 0.000
_refine_ls_shift/su_mean 0.000
_refine_ls_structure_factor_coef Fsqd
_refine_ls_weighting_details 'calc w=1/[\s^2^(Fo^2^)+(0.2000P)^2^+0.0000P] where P=(Fo^2^+2Fc^2^)/3'
_refine_ls_weighting_scheme calc
_refine_ls_wR_factor_gt 0.3589
_refine_ls_wR_factor_ref 0.3869
_reflns_number_gt 2115
_reflns_number_total 2687
_reflns_threshold_expression >2sigma(I)
_cod_data_source_file c1pp05070b.txt
_cod_data_source_block 15-4FluorStilbazole-HCl-Salt
_cod_depositor_comments
;
The following automatic conversions were performed:

'_symmetry_cell_setting' value 'Monoclinic' changed to 'monoclinic'
according to
/usr/data/users/saulius/automatic-downloads/retrospective/RSC/lib/dictionaries/cif_core.dic
dictionary named 'cif_core.dic' version 2.4.2 from
2011-04-26.

'_exptl_absorpt_correction_type' value 'Multi-scan'
changed to 'multi-scan' according to
/usr/data/users/saulius/automatic-downloads/retrospective/RSC/lib/dictionaries/cif_core.dic
dictionary named 'cif_core.dic' version 2.4.2 from 2011-04-26.

Automatic conversion script
Id: cif_fix_values 2281 2013-09-26 08:29:07Z andrius 
;
_cod_original_sg_symbol_H-M P2(1)/c
_cod_original_formula_sum 'C13 H17 Cl F N O2.50'
_cod_database_code 1515721

loop_
_symmetry_equiv_pos_as_xyz
'x, y, z'
'-x, y+1/2, -z+1/2'
'-x, -y, -z'
'x, -y-1/2, z-1/2'

loop_
_atom_site_label
_atom_site_type_symbol
_atom_site_fract_x
_atom_site_fract_y
_atom_site_fract_z
_atom_site_U_iso_or_equiv
_atom_site_adp_type
_atom_site_occupancy
_atom_site_symmetry_multiplicity
_atom_site_calc_flag
_atom_site_refinement_flags
Cl1 Cl 0.60718(19) 0.15921(15) 0.19645(6) 0.1069(8) Uani 1 1 d .
F1 F 0.8799(4) 0.7329(4) 0.29049(12) 0.1138(12) Uani 1 1 d .
N1 N 0.6649(4) 0.3979(4) -0.16935(16) 0.0785(10) Uani 1 1 d .
H1 H 0.6463 0.3746 -0.2068 0.094 Uiso 1 1 calc R
C1 C 0.6447(6) 0.5278(4) -0.1541(2) 0.0801(12) Uani 1 1 d .
H1A H 0.6091 0.5937 -0.1838 0.096 Uiso 1 1 calc R
C2 C 0.6754(6) 0.5649(5) -0.0958(2) 0.0850(12) Uani 1 1 d .
H2 H 0.6626 0.6572 -0.0857 0.102 Uiso 1 1 calc R
C3 C 0.7262(5) 0.4689(6) -0.04981(18) 0.0852(14) Uani 1 1 d .
C4 C 0.7462(7) 0.3331(6) -0.0688(3) 0.0972(15) Uani 1 1 d .
H4 H 0.7822 0.2645 -0.0404 0.117 Uiso 1 1 calc R
C5 C 0.7145(6) 0.3014(4) -0.1267(3) 0.0869(13) Uani 1 1 d .
H5 H 0.7267 0.2101 -0.1383 0.104 Uiso 1 1 calc R
C6 C 0.7665(7) 0.4774(8) 0.0167(3) 0.0588(14) Uani 0.60 1 d P
H6 H 0.7998 0.3989 0.0397 0.071 Uiso 0.60 1 calc PR
C7 C 0.7543(9) 0.6011(8) 0.0434(5) 0.0657(16) Uani 0.60 1 d P
H7 H 0.7223 0.6787 0.0197 0.079 Uiso 0.60 1 calc PR
C8 C 0.7918(6) 0.6152(6) 0.1114(2) 0.0902(15) Uani 1 1 d .
C9 C 0.7792(6) 0.7508(5) 0.1293(2) 0.0891(13) Uani 1 1 d .
H9 H 0.7490 0.8181 0.0998 0.107 Uiso 1 1 calc R
C10 C 0.8089(6) 0.7894(5) 0.1875(2) 0.0888(13) Uani 1 1 d .
H10 H 0.8016 0.8820 0.1976 0.107 Uiso 1 1 calc R
C11 C 0.8496(5) 0.6931(4) 0.2314(2) 0.0788(12) Uani 1 1 d .
C12 C 0.8637(6) 0.5562(5) 0.2180(3) 0.0946(14) Uani 1 1 d .
H12 H 0.8912 0.4910 0.2485 0.114 Uiso 1 1 calc R
C13 C 0.8357(6) 0.5170(5) 0.1576(3) 0.0961(16) Uani 1 1 d .
H13 H 0.8462 0.4245 0.1476 0.115 Uiso 1 1 calc R
C6B C 0.7465(16) 0.566(2) 0.0076(8) 0.083(3) Uani 0.40 1 d P
H6B H 0.7297 0.6610 0.0028 0.100 Uiso 0.40 1 calc PR
C7B C 0.7865(13) 0.5147(15) 0.0614(5) 0.069(2) Uani 0.40 1 d P
H7B H 0.8102 0.4212 0.0681 0.083 Uiso 0.40 1 calc PR
H1S H 0.758(9) 0.872(2) 0.887(5) 0.17(3) Uiso 1 1 d D
H2S H 0.651(3) 0.976(4) 0.9014(18) 0.066(12) Uiso 1 1 d D
H3S H 0.849(9) 0.055(4) 0.099(6) 0.22(5) Uiso 1 1 d D
H4S H 0.738(2) 0.164(2) 0.0805(12) 0.028(6) Uiso 1 1 d D
H5S H 0.516(13) 0.02(2) 0.964(3) 0.38(10) Uiso 1 1 d D
H6S H 0.3707(17) 0.022(3) 1.0002(14) 0.008(5) Uiso 1 1 d D
O1 O 0.7646(10) 0.9599(6) 0.8923(3) 0.1541(19) Uani 1 1 d D
O2 O 0.8598(9) 0.1406(6) 0.0884(2) 0.1319(15) Uani 1 1 d D
O3 O 0.5000 0.0000 1.0000 0.323(10) Uani 1 2 d SD

loop_
_atom_site_aniso_label
_atom_site_aniso_U_11
_atom_site_aniso_U_22
_atom_site_aniso_U_33
_atom_site_aniso_U_23
_atom_site_aniso_U_13
_atom_site_aniso_U_12
Cl1 0.1099(11) 0.1145(12) 0.0986(11) 0.0343(7) 0.0226(8) 0.0306(6)
F1 0.1018(19) 0.156(3) 0.0821(18) -0.0350(18) 0.0066(14) 0.0067(17)
N1 0.0675(18) 0.094(2) 0.076(2) -0.0093(17) 0.0160(15) -0.0119(15)
C1 0.078(2) 0.078(2) 0.085(3) 0.012(2) 0.015(2) -0.0023(18)
C2 0.073(2) 0.082(2) 0.103(3) -0.010(2) 0.021(2) -0.0064(19)
C3 0.0487(19) 0.138(4) 0.070(2) 0.004(2) 0.0111(16) -0.011(2)
C4 0.074(3) 0.121(4) 0.097(3) 0.034(3) 0.013(2) 0.005(2)
C5 0.073(2) 0.072(2) 0.117(4) 0.005(2) 0.016(2) 0.0024(18)
C6 0.055(3) 0.049(3) 0.073(4) 0.002(3) 0.010(2) 0.003(2)
C7 0.060(3) 0.047(4) 0.090(5) 0.002(4) 0.010(3) -0.002(3)
C8 0.059(2) 0.120(4) 0.094(3) -0.039(3) 0.020(2) -0.022(2)
C9 0.084(3) 0.091(3) 0.094(3) -0.005(2) 0.020(2) -0.009(2)
C10 0.082(3) 0.079(3) 0.106(3) -0.018(2) 0.016(2) -0.0025(19)
C11 0.064(2) 0.089(3) 0.083(3) -0.017(2) 0.0111(18) 0.0031(17)
C12 0.078(3) 0.091(3) 0.114(3) 0.003(3) 0.010(2) 0.005(2)
C13 0.072(2) 0.074(3) 0.142(5) -0.035(3) 0.016(3) -0.0014(19)
C6B 0.073(6) 0.074(9) 0.099(9) -0.010(8) 0.004(6) 0.003(5)
C7B 0.061(5) 0.073(7) 0.076(6) -0.019(6) 0.017(4) -0.001(4)
O1 0.183(6) 0.134(4) 0.145(4) -0.034(3) 0.025(4) 0.001(3)
O2 0.163(5) 0.131(4) 0.100(3) 0.006(2) 0.016(3) -0.004(3)
O3 0.80(3) 0.142(8) 0.0134(18) -0.007(3) 0.015(8) -0.168(14)

loop_
_atom_type_symbol
_atom_type_description
_atom_type_scat_dispersion_real
_atom_type_scat_dispersion_imag
_atom_type_scat_source
C C 0.0033 0.0016 'International Tables Vol C Tables 4.2.6.8 and 6.1.1.4'
H H 0.0000 0.0000 'International Tables Vol C Tables 4.2.6.8 and 6.1.1.4'
N N 0.0061 0.0033 'International Tables Vol C Tables 4.2.6.8 and 6.1.1.4'
O O 0.0106 0.0060 'International Tables Vol C Tables 4.2.6.8 and 6.1.1.4'
F F 0.0171 0.0103 'International Tables Vol C Tables 4.2.6.8 and 6.1.1.4'
Cl Cl 0.1484 0.1585 'International Tables Vol C Tables 4.2.6.8 and 6.1.1.4'

loop_
_geom_angle_atom_site_label_1
_geom_angle_atom_site_label_2
_geom_angle_atom_site_label_3
_geom_angle
C1 N1 C5 120.5(4)
C1 N1 H1 119.7
C5 N1 H1 119.7
N1 C1 C2 120.0(4)
N1 C1 H1A 120.0
C2 C1 H1A 120.0
C1 C2 C3 121.8(4)
C1 C2 H2 119.1
C3 C2 H2 119.1
C2 C3 C4 115.5(4)
C2 C3 C6 134.2(5)
C4 C3 C6 110.3(5)
C2 C3 C6B 100.6(7)
C4 C3 C6B 143.9(7)
C6 C3 C6B 33.6(5)
C5 C4 C3 120.6(4)
C5 C4 H4 119.7
C3 C4 H4 119.7
C4 C5 N1 121.6(4)
C4 C5 H5 119.2
N1 C5 H5 119.2
C7 C6 C3 118.8(9)
C7 C6 H6 120.6
C3 C6 H6 120.6
C6 C7 C8 120.9(8)
C6 C7 H7 119.5
C8 C7 H7 119.5
C9 C8 C13 116.6(4)
C9 C8 C7B 148.2(8)
C13 C8 C7B 95.1(7)
C9 C8 C7 111.6(6)
C13 C8 C7 131.7(5)
C7B C8 C7 36.7(5)
C10 C9 C8 122.6(5)
C10 C9 H9 118.7
C8 C9 H9 118.7
C9 C10 C11 119.9(4)
C9 C10 H10 120.1
C11 C10 H10 120.1
C10 C11 F1 119.6(4)
C10 C11 C12 121.6(4)
F1 C11 C12 118.8(5)
C11 C12 C13 118.3(5)
C11 C12 H12 120.9
C13 C12 H12 120.9
C12 C13 C8 121.0(4)
C12 C13 H13 119.5
C8 C13 H13 119.5
C7B C6B C3 120.3(17)
C7B C6B H6B 119.9
C3 C6B H6B 119.9
C6B C7B C8 115.2(17)
C6B C7B H7B 122.4
C8 C7B H7B 122.4
H1S O1 H2S 100(4)
H3S O2 H4S 100(4)
H5S O3 H6S 102(4)

loop_
_geom_bond_atom_site_label_1
_geom_bond_atom_site_label_2
_geom_bond_distance
F1 C11 1.365(5)
N1 C1 1.319(6)
N1 C5 1.347(6)
N1 H1 0.8600
C1 C2 1.341(7)
C1 H1A 0.9300
C2 C3 1.397(7)
C2 H2 0.9300
C3 C4 1.397(8)
C3 C6 1.477(8)
C3 C6B 1.59(2)
C4 C5 1.319(8)
C4 H4 0.9300
C5 H5 0.9300
C6 C7 1.349(10)
C6 H6 0.9300
C7 C8 1.512(13)
C7 H7 0.9300
C8 C9 1.381(7)
C8 C13 1.407(8)
C8 C7B 1.482(12)
C9 C10 1.342(7)
C9 H9 0.9300
C10 C11 1.357(7)
C10 H10 0.9300
C11 C12 1.368(7)
C12 C13 1.391(8)
C12 H12 0.9300
C13 H13 0.9300
C6B C7B 1.30(2)
C6B H6B 0.9300
C7B H7B 0.9300
O1 H1S 0.865(11)
O1 H2S 0.872(10)
O2 H3S 0.867(10)
O2 H4S 0.887(10)
O3 H5S 0.855(11)
O3 H6S 0.941(9)
